data_9001768
loop_
_publ_author_name
'Hawthorne, F. C.'
'Oberti, R.'
'Ungaretti, L.'
'Grice, J. D.'

_publ_section_title
;
 A new hyper-calcic amphibole with Ca at the A site: Fluor-cannilloite from
 Pargas, Finland
 Sample: C2
;
_journal_name_full 'American Mineralogist'
_journal_page_first 995
_journal_page_last 1002
_journal_volume 81
_journal_year 1996
_chemical_formula_sum
;Al3.18 Ca4.58 F1.54 Fe0.52 H0.46 K0.2 Mg3.72 Mn0.08 Na0.55 O22.46 Si5.64
 Ti0.02
;
_chemical_name_mineral Fluorocannilloite
_space_group_IT_number 12
_symmetry_space_group_name_Hall '-C 2y'
_symmetry_space_group_name_H-M 'C 1 2/m 1'
_cell_angle_alpha 90
_cell_angle_beta 105.41
_cell_angle_gamma 90
_cell_formula_units_Z 2
_cell_length_a 9.826
_cell_length_b 17.906
_cell_length_c 5.301
_cell_volume 899.150
_database_code_amcsd 0001824
_exptl_crystal_density_diffrn 3.554
_cod_original_formula_sum 'O22.46 (F1.54 Si5.64) Al3.18 Mg3.72 Fe.52 Ti.02 Ca4.58 Mn.08 Na.55 K.2 H.46'
_cod_database_code 9001768

loop_
_space_group_symop_operation_xyz
x,y,z
1/2+x,1/2+y,z
x,-y,z
1/2+x,1/2-y,z
-x,y,-z
1/2-x,1/2+y,-z
-x,-y,-z
1/2-x,1/2-y,-z

loop_
_atom_site_label
_atom_site_fract_x
_atom_site_fract_y
_atom_site_fract_z
_atom_site_occupancy
_atom_site_U_iso_or_equiv
_atom_site_type_symbol
_atom_site_attached_hydrogens
O1 0.10530 0.08780 0.21530 1.00000 0.00988 O 0
O2 0.11940 0.17320 0.73710 1.00000 0.00849 O 0
O-H3 0.10720 0.00000 0.71490 0.23000 0.01203 O 1
F3 0.10720 0.00000 0.71490 0.77000 0.01203 F 0
O4 0.36750 0.25180 0.78990 1.00000 0.01127 O 0
O5 0.35310 0.14150 0.11530 1.00000 0.01191 O 0
O6 0.34570 0.11670 0.61560 1.00000 0.01317 O 0
O7 0.34480 0.00000 0.27660 1.00000 0.01558 O 0
Si1 0.28150 0.08570 0.30490 0.41000 0.00608 Si 0
Al1 0.28150 0.08570 0.30490 0.59000 0.00608 Al 0
Si2 0.29180 0.17380 0.81630 1.00000 0.00583 Si 0
Mg1 0.00000 0.08950 0.50000 0.93000 0.00709 Mg 0
Fe1 0.00000 0.08950 0.50000 0.07000 0.00709 Fe 0
Mg2 0.00000 0.17530 0.00000 0.47000 0.00646 Mg 0
Al2 0.00000 0.17530 0.00000 0.41000 0.00646 Al 0
Ti2 0.00000 0.17530 0.00000 0.01000 0.00646 Ti 0
Fe2 0.00000 0.17530 0.00000 0.11000 0.00646 Fe 0
Mg3 0.00000 0.00000 0.00000 0.92000 0.00697 Mg 0
Fe3 0.00000 0.00000 0.00000 0.08000 0.00697 Fe 0
Ca4 0.00000 0.27970 0.50000 0.96000 0.00874 Ca 0
Mn4 0.00000 0.27970 0.50000 0.02000 0.00874 Mn 0
Fe4 0.00000 0.27970 0.50000 0.02000 0.00874 Fe 0
Ca4* 0.00000 0.26550 0.50000 0.93000 0.01444 Ca 0
Mn4* 0.00000 0.26550 0.50000 0.02000 0.01444 Mn 0
Fe4* 0.00000 0.26550 0.50000 0.02000 0.01444 Fe 0
NaA 0.00000 0.50000 0.00000 0.11000 0.06827 Na 0
KA 0.00000 0.50000 0.00000 0.04000 0.06827 K 0
CaA 0.00000 0.50000 0.00000 0.16000 0.06827 Ca 0
NaAm 0.05760 0.50000 0.12120 0.11000 0.01773 Na 0
KAm 0.05760 0.50000 0.12120 0.04000 0.01773 K 0
CaAm 0.05760 0.50000 0.12120 0.16000 0.01773 Ca 0
NaA2 0.00000 0.46800 0.00000 0.11000 0.03445 Na 0
KA2 0.00000 0.46800 0.00000 0.04000 0.03445 K 0
CaA2 0.00000 0.46800 0.00000 0.16000 0.03445 Ca 0

loop_
_cod_changelog_entry_id
_cod_changelog_entry_author
_cod_changelog_entry_date
_cod_changelog_entry_text
1
;cod-tools version 3.8.0
Id: cif_guess_AMCSD_atom_types 9581 2023-05-17 12:35:41Z saulius
;
2023-05-18T11:36:48+03:00
;Derived atom types and hydrogen counts
from atom names that follow the AMCSD naming convention
(Wat == water, O-H == hydroxyl).
;

loop_
_cod_related_entry_id
_cod_related_entry_database
_cod_related_entry_code
1 AMCSD 0001824
